data_2008649
loop_
_publ_author_name
'Yoshihara, Ryouko'
'Hosomi, Hiroyuki'
'Aoyama, Hiromu'
'Ohba, Shigeru'

_publ_section_title
;
 <i>N</i>-(Isopropyl)norbornane-<i>endo</i>-2,3-dicarboximide
;
_journal_issue 6
_journal_name_full 'Acta Crystallographica Section C'
_journal_page_first 960
_journal_page_last 962
_journal_paper_doi 10.1107/S0108270199002619
_journal_volume 55
_journal_year 1999
_chemical_formula_moiety 'C12 H17 N1 O2'
_chemical_formula_sum 'C12 H17 N O2'
_chemical_formula_weight 207.27
_space_group_IT_number 14
_symmetry_cell_setting monoclinic
_symmetry_space_group_name_Hall '-P 2ybc'
_symmetry_space_group_name_H-M 'P 1 21/c 1'
_cell_angle_alpha 90
_cell_angle_beta 103.24(2)
_cell_angle_gamma 90
_cell_formula_units_Z 4
_cell_length_a 6.411(2)
_cell_length_b 20.092(2)
_cell_length_c 8.930(2)
_cell_measurement_reflns_used 25
_cell_measurement_temperature 248
_cell_measurement_theta_max 30.0
_cell_measurement_theta_min 29.4
_cell_volume 1119.7(5)
_computing_cell_refinement 'MSC/AFC Diffractometer Control Software'
_computing_data_collection
;
MSC/AFC Diffractometer Control Software
(Molecular Structure Corporation, 1993).
;
_computing_data_reduction 'TEXSAN (Molecular Structure Corporation, 1998)'
_computing_molecular_graphics 'ORTEPII (Johnson, 1976)'
_computing_publication_material TEXSAN
_computing_structure_refinement TEXSAN
_computing_structure_solution 'SIR92 (Altomare et al., 1994)'
_diffrn_ambient_temperature 248
_diffrn_measurement_device_type 'Rigaku AFC-7R'
_diffrn_measurement_method \q/2\q
_diffrn_radiation_monochromator graphite
_diffrn_radiation_source 'Rigaku rotating anode'
_diffrn_radiation_type 'Cu K\a'
_diffrn_radiation_wavelength 1.54184
_diffrn_reflns_av_R_equivalents 0.055
_diffrn_reflns_av_sigmaI/netI 0.015
_diffrn_reflns_limit_h_max 8
_diffrn_reflns_limit_h_min 0
_diffrn_reflns_limit_k_max 25
_diffrn_reflns_limit_k_min 0
_diffrn_reflns_limit_l_max 11
_diffrn_reflns_limit_l_min -11
_diffrn_reflns_number 2374
_diffrn_reflns_reduction_process 'Lp corrections applied'
_diffrn_reflns_theta_max 75
_diffrn_reflns_theta_min 2.5
_diffrn_standards_decay_% 0
_diffrn_standards_interval_count 150
_diffrn_standards_number 3
_exptl_absorpt_coefficient_mu 0.670
_exptl_absorpt_correction_T_max 0.763
_exptl_absorpt_correction_T_min 0.679
_exptl_absorpt_correction_type integration
_exptl_absorpt_process_details '(Coppens et al., 1965)'
_exptl_crystal_colour colourless
_exptl_crystal_density_diffrn 1.229
_exptl_crystal_density_method 'not measured'
_exptl_crystal_description prism
_exptl_crystal_F_000 448
_exptl_crystal_size_max 0.6
_exptl_crystal_size_mid 0.6
_exptl_crystal_size_min 0.5
_refine_diff_density_max 0.31
_refine_diff_density_min -0.31
_refine_ls_extinction_coef 0.80(10)
_refine_ls_extinction_method 'Zachariasen (1967) type 2 Gaussian isotropic'
_refine_ls_goodness_of_fit_ref 1.96
_refine_ls_hydrogen_treatment noref
_refine_ls_matrix_type full
_refine_ls_number_constraints 0
_refine_ls_number_parameters 137
_refine_ls_number_reflns 2186
_refine_ls_number_restraints 0
_refine_ls_R_factor_gt 0.065
_refine_ls_shift/su_max <0.001
_refine_ls_shift/su_mean 0.0000
_refine_ls_structure_factor_coef F
_refine_ls_weighting_details 'w = 1/[\s^2^(Fo) + 0.00504|Fo|^2^]'
_refine_ls_weighting_scheme calc
_refine_ls_wR_factor_ref 0.151
_reflns_number_gt 1978
_reflns_number_total 2186
_reflns_threshold_expression 'I > 2\s(I)'
_cod_data_source_file ta1232.cif
_cod_data_source_block I
_cod_original_sg_symbol_H-M 'P 21/c'
_cod_original_formula_sum 'C12 H17 N1 O2'
_cod_database_code 2008649

loop_
_symmetry_equiv_pos_as_xyz
x,y,z
-x,1/2+y,1/2-z
-x,-y,-z
x,1/2-y,1/2+z

loop_
_atom_site_label
_atom_site_fract_x
_atom_site_fract_y
_atom_site_fract_z
_atom_site_U_iso_or_equiv
_atom_site_adp_type
_atom_site_occupancy
_atom_site_type_symbol
O1 .6144(3) .00504(8) .8268(2) .0602(5) Uani 1.00 O
O2 .4558(3) .22408(8) .7158(2) .0544(5) Uani 1.00 O
N3 .5167(3) .11125(8) .7376(2) .0414(5) Uani 1.00 N
C4 .6039(3) .06478(10) .8498(2) .0394(5) Uani 1.00 C
C5 .6811(3) .10068(8) 1.0004(2) .0348(5) Uani 1.00 C
C6 .6346(3) .17483(9) .9625(2) .0339(5) Uani 1.00 C
C7 .5257(3) .17604(10) .7934(2) .0379(5) Uani 1.00 C
C8 .9268(3) .09880(9) 1.0677(2) .0416(5) Uani 1.00 C
C9 1.0446(3) .11050(10) .9393(3) .0482(6) Uani 1.00 C
C10 .9964(3) .18450(10) .8952(2) .0465(6) Uani 1.00 C
C11 .8592(3) .20711(9) 1.0075(2) .0413(5) Uani 1.00 C
C12 .9574(3) .16620(10) 1.1518(2) .0489(6) Uani 1.00 C
C13 .4274(4) .08970(10) .5779(2) .0563(7) Uani 1.00 C
C14 .5425(5) .1188(2) .4658(3) .0678(8) Uani 1.00 C
C15 .1934(5) .0907(2) .5357(3) .0930(10) Uani 1.00 C
H5 .6052 .0856 1.0748 .0403 Uiso 1.00 H
H6 .5422 .1928 1.0230 .0396 Uiso 1.00 H
H8 .9760 .0608 1.1318 .0496 Uiso 1.00 H
H9A .9898 .0816 .8525 .0565 Uiso 1.00 H
H9B 1.1958 .1029 .9747 .0565 Uiso 1.00 H
H10A .9175 .1889 .7902 .0544 Uiso 1.00 H
H10B 1.1262 .2101 .9098 .0544 Uiso 1.00 H
H11 .8583 .2544 1.0245 .0487 Uiso 1.00 H
H12A 1.1058 .1766 1.1940 .0584 Uiso 1.00 H
H12B .8791 .1696 1.2307 .0584 Uiso 1.00 H
H13 .4618 .0426 .5784 .0673 Uiso 1.00 H
H14A .6904 .1064 .4924 .0811 Uiso 1.00 H
H14B .5310 .1667 .4681 .0811 Uiso 1.00 H
H14C .4782 .1033 .3638 .0811 Uiso 1.00 H
H15A .1467 .1362 .5075 .1140 Uiso 1.00 H
H15B .1411 .0624 .4494 .1140 Uiso 1.00 H
H15C .1367 .0774 .6209 .1140 Uiso 1.00 H

loop_
_atom_site_aniso_label
_atom_site_aniso_U_11
_atom_site_aniso_U_22
_atom_site_aniso_U_33
_atom_site_aniso_U_12
_atom_site_aniso_U_13
_atom_site_aniso_U_23
O1 .0730(10) .0370(9) .0680(10) -.0037(7) .0106(9) -.0104(7)
O2 .0570(10) .0530(10) .0503(9) .0110(6) .0061(7) .0162(6)
N3 .0442(9) .0450(10) .0325(9) -.0058(7) .0046(6) -.0046(6)
C4 .0398(10) .0370(10) .0411(10) -.0053(7) .0095(7) -.0037(7)
C5 .0370(10) .0326(10) .0352(9) -.0031(6) .0090(7) .0006(6)
C6 .0341(9) .0350(10) .0327(9) .0014(6) .0075(7) -.0022(6)
C7 .0308(8) .0450(10) .0377(10) .0025(6) .0075(7) .0056(7)
C8 .0410(10) .0390(10) .0410(10) .0051(7) .0018(8) .0093(7)
C9 .0350(10) .0510(10) .0600(10) .0069(7) .0131(9) .0039(9)
C10 .0370(10) .0500(10) .0540(10) -.0036(7) .0116(8) .0109(8)
C11 .0420(10) .0330(10) .0460(10) -.0019(7) .0034(8) -.0018(7)
C12 .0490(10) .0550(10) .0370(10) -.0044(9) -.0025(8) .0001(8)
C13 .0590(10) .072(2) .0350(10) -.0140(10) .0043(9) -.0128(9)
C14 .078(2) .086(2) .0420(10) -.0240(10) .0200(10) -.0170(10)
C15 .060(2) .165(4) .0460(10) -.037(2) -.0020(10) -.004(2)

loop_
_atom_type_symbol
_atom_type_description
_atom_type_scat_dispersion_real
_atom_type_scat_dispersion_imag
_atom_type_scat_source
C C 0.018 0.009
;International Tables for Crystallography
(1992, Vol. C, Tables 4.2.6.8 and 6.1.1.1)
;
H H 0.000 0.000
;International Tables for Crystallography
(1992, Vol. C, Table 6.1.1.2)
;
N N 0.031 0.018
;International Tables for Crystallography
(1992, Vol. C, Tables 4.2.6.8 and 6.1.1.1)
;
O O 0.049 0.032
;International Tables for Crystallography
(1992, Vol. C, Tables 4.2.6.8 and 6.1.1.1)
;

loop_
_geom_angle_atom_site_label_1
_geom_angle_atom_site_label_2
_geom_angle_atom_site_label_3
_geom_angle_site_symmetry_1
_geom_angle_site_symmetry_2
_geom_angle_site_symmetry_3
_geom_angle
_geom_angle_publ_flag
C4 N3 C7 1_555 1_555 1_555 113.20(10) no
C4 N3 C13 1_555 1_555 1_555 120.2(2) no
C7 N3 C13 1_555 1_555 1_555 126.6(2) no
O1 C4 N3 1_555 1_555 1_555 124.5(2) no
O1 C4 C5 1_555 1_555 1_555 126.9(2) no
N3 C4 C5 1_555 1_555 1_555 108.5(2) no
C4 C5 C6 1_555 1_555 1_555 105.00(10) no
C4 C5 C8 1_555 1_555 1_555 115.50(10) no
C4 C5 H5 1_555 1_555 1_555 110.6 no
C6 C5 C8 1_555 1_555 1_555 103.70(10) no
C6 C5 H5 1_555 1_555 1_555 110.7 no
C8 C5 H5 1_555 1_555 1_555 110.8 no
C5 C6 C7 1_555 1_555 1_555 104.90(10) no
C5 C6 C11 1_555 1_555 1_555 103.10(10) no
C5 C6 H6 1_555 1_555 1_555 110.7 no
C7 C6 C11 1_555 1_555 1_555 116.20(10) no
C7 C6 H6 1_555 1_555 1_555 110.7 no
C11 C6 H6 1_555 1_555 1_555 110.7 no
O2 C7 N3 1_555 1_555 1_555 124.1(2) no
O2 C7 C6 1_555 1_555 1_555 127.5(2) no
N3 C7 C6 1_555 1_555 1_555 108.40(10) no
C5 C8 C9 1_555 1_555 1_555 109.70(10) no
C5 C8 C12 1_555 1_555 1_555 99.90(10) no
C5 C8 H8 1_555 1_555 1_555 114.5 no
C9 C8 C12 1_555 1_555 1_555 101.6(2) no
C9 C8 H8 1_555 1_555 1_555 114.6 no
C12 C8 H8 1_555 1_555 1_555 114.8 no
C8 C9 C10 1_555 1_555 1_555 103.5(2) no
C8 C9 H9A 1_555 1_555 1_555 111.0 no
C8 C9 H9B 1_555 1_555 1_555 111.3 no
C10 C9 H9A 1_555 1_555 1_555 110.9 no
C10 C9 H9B 1_555 1_555 1_555 111.2 no
H9A C9 H9B 1_555 1_555 1_555 108.9 no
C9 C10 C11 1_555 1_555 1_555 103.10(10) no
C9 C10 H10A 1_555 1_555 1_555 111.4 no
C9 C10 H10B 1_555 1_555 1_555 111.3 no
C11 C10 H10A 1_555 1_555 1_555 110.8 no
C11 C10 H10B 1_555 1_555 1_555 111.0 no
H10A C10 H10B 1_555 1_555 1_555 109.1 no
C6 C11 C10 1_555 1_555 1_555 110.10(10) no
C6 C11 C12 1_555 1_555 1_555 99.90(10) no
C6 C11 H11 1_555 1_555 1_555 114.6 no
C10 C11 C12 1_555 1_555 1_555 101.7(2) no
C10 C11 H11 1_555 1_555 1_555 114.7 no
C12 C11 H11 1_555 1_555 1_555 114.3 no
C8 C12 C11 1_555 1_555 1_555 94.50(10) no
C8 C12 H12A 1_555 1_555 1_555 112.7 no
C8 C12 H12B 1_555 1_555 1_555 113.1 no
C11 C12 H12A 1_555 1_555 1_555 112.9 no
C11 C12 H12B 1_555 1_555 1_555 113.3 no
H12A C12 H12B 1_555 1_555 1_555 109.6 no
N3 C13 C14 1_555 1_555 1_555 113.0(2) yes
N3 C13 C15 1_555 1_555 1_555 113.2(2) yes
N3 C13 H13 1_555 1_555 1_555 104.1 no
C14 C13 C15 1_555 1_555 1_555 117.3(2) yes
C14 C13 H13 1_555 1_555 1_555 103.8 no
C15 C13 H13 1_555 1_555 1_555 103.5 no
C13 C14 H14A 1_555 1_555 1_555 110.2 no
C13 C14 H14B 1_555 1_555 1_555 108.9 no
C13 C14 H14C 1_555 1_555 1_555 109.7 no
H14A C14 H14B 1_555 1_555 1_555 109.4 no
H14A C14 H14C 1_555 1_555 1_555 109.6 no
H14B C14 H14C 1_555 1_555 1_555 108.9 no
C13 C15 H15A 1_555 1_555 1_555 108.4 no
C13 C15 H15B 1_555 1_555 1_555 110.5 no
C13 C15 H15C 1_555 1_555 1_555 110.3 no
H15A C15 H15B 1_555 1_555 1_555 108.6 no
H15A C15 H15C 1_555 1_555 1_555 108.6 no
H15B C15 H15C 1_555 1_555 1_555 110.4 no

loop_
_geom_bond_atom_site_label_1
_geom_bond_atom_site_label_2
_geom_bond_site_symmetry_1
_geom_bond_site_symmetry_2
_geom_bond_distance
_geom_bond_publ_flag
O1 C4 1_555 1_555 1.222(3) yes
O2 C7 1_555 1_555 1.213(2) yes
N3 C4 1_555 1_555 1.390(3) yes
N3 C7 1_555 1_555 1.390(3) yes
N3 C13 1_555 1_555 1.475(2) yes
C4 C5 1_555 1_555 1.506(2) no
C5 C6 1_555 1_555 1.542(2) no
C5 C8 1_555 1_555 1.552(3) no
C5 H5 1_555 1_555 .958 no
C6 C7 1_555 1_555 1.512(2) no
C6 C11 1_555 1_555 1.546(2) no
C6 H6 1_555 1_555 .959 no
C8 C9 1_555 1_555 1.529(3) no
C8 C12 1_555 1_555 1.539(3) no
C8 H8 1_555 1_555 .962 no
C9 C10 1_555 1_555 1.551(3) no
C9 H9A 1_555 1_555 .967 no
C9 H9B 1_555 1_555 .960 no
C10 C11 1_555 1_555 1.546(3) no
C10 H10A 1_555 1_555 .962 no
C10 H10B 1_555 1_555 .961 no
C11 C12 1_555 1_555 1.537(3) no
C11 H11 1_555 1_555 .963 no
C12 H12A 1_555 1_555 .962 no
C12 H12B 1_555 1_555 .956 no
C13 C14 1_555 1_555 1.492(4) yes
C13 C15 1_555 1_555 1.461(4) yes
C13 H13 1_555 1_555 .972 no
C14 H14A 1_555 1_555 .956 no
C14 H14B 1_555 1_555 .965 no
C14 H14C 1_555 1_555 .962 no
C15 H15A 1_555 1_555 .976 no
C15 H15B 1_555 1_555 .955 no
C15 H15C 1_555 1_555 .954 no

loop_
_geom_torsion_atom_site_label_1
_geom_torsion_atom_site_label_2
_geom_torsion_atom_site_label_3
_geom_torsion_atom_site_label_4
_geom_torsion_site_symmetry_1
_geom_torsion_site_symmetry_2
_geom_torsion_site_symmetry_3
_geom_torsion_site_symmetry_4
_geom_torsion
_geom_torsion_publ_flag
O1 C4 N3 C7 1_555 1_555 1_555 1_555 -179.5(2) no
O1 C4 N3 C13 1_555 1_555 1_555 1_555 0.3(3) no
O1 C4 C5 C6 1_555 1_555 1_555 1_555 178.3(2) no
O1 C4 C5 C8 1_555 1_555 1_555 1_555 64.7(2) no
O2 C7 N3 C4 1_555 1_555 1_555 1_555 -178.8(2) no
O2 C7 N3 C13 1_555 1_555 1_555 1_555 1.4(3) no
O2 C7 C6 C5 1_555 1_555 1_555 1_555 177.9(2) no
O2 C7 C6 C11 1_555 1_555 1_555 1_555 -69.0(2) no
N3 C4 C5 C6 1_555 1_555 1_555 1_555 -1.6(2) no
N3 C4 C5 C8 1_555 1_555 1_555 1_555 -115.1(2) no
N3 C7 C6 C5 1_555 1_555 1_555 1_555 -2.0(2) no
N3 C7 C6 C11 1_555 1_555 1_555 1_555 111.1(2) no
C4 N3 C7 C6 1_555 1_555 1_555 1_555 1.1(2) no
C4 N3 C13 C14 1_555 1_555 1_555 1_555 -117.8(2) no
C4 N3 C13 C15 1_555 1_555 1_555 1_555 105.8(3) no
C4 C5 C6 C7 1_555 1_555 1_555 1_555 2.1(2) no
C4 C5 C6 C11 1_555 1_555 1_555 1_555 -120.00(10) no
C4 C5 C8 C9 1_555 1_555 1_555 1_555 42.7(2) no
C4 C5 C8 C12 1_555 1_555 1_555 1_555 149.0(2) no
C5 C4 N3 C7 1_555 1_555 1_555 1_555 0.3(2) no
C5 C4 N3 C13 1_555 1_555 1_555 1_555 -179.8(2) no
C5 C6 C11 C10 1_555 1_555 1_555 1_555 68.9(2) no
C5 C6 C11 C12 1_555 1_555 1_555 1_555 -37.5(2) no
C5 C8 C9 C10 1_555 1_555 1_555 1_555 69.2(2) no
C5 C8 C12 C11 1_555 1_555 1_555 1_555 -56.9(2) no
C6 C5 C8 C9 1_555 1_555 1_555 1_555 -71.6(2) no
C6 C5 C8 C12 1_555 1_555 1_555 1_555 34.6(2) no
C6 C7 N3 C13 1_555 1_555 1_555 1_555 -178.8(2) no
C6 C11 C10 C9 1_555 1_555 1_555 1_555 -71.2(2) no
C6 C11 C12 C8 1_555 1_555 1_555 1_555 58.3(2) no
C7 N3 C13 C14 1_555 1_555 1_555 1_555 62.0(3) yes
C7 N3 C13 C15 1_555 1_555 1_555 1_555 -74.3(3) yes
C7 C6 C5 C8 1_555 1_555 1_555 1_555 123.80(10) no
C7 C6 C11 C10 1_555 1_555 1_555 1_555 -45.2(2) no
C7 C6 C11 C12 1_555 1_555 1_555 1_555 -151.6(2) no
C8 C5 C6 C11 1_555 1_555 1_555 1_555 1.7(2) no
C8 C9 C10 C11 1_555 1_555 1_555 1_555 1.2(2) no
C8 C12 C11 C10 1_555 1_555 1_555 1_555 -54.8(2) no
C9 C8 C12 C11 1_555 1_555 1_555 1_555 55.8(2) no
C9 C10 C11 C12 1_555 1_555 1_555 1_555 34.0(2) no
C10 C9 C8 C12 1_555 1_555 1_555 1_555 -35.9(2) no
